data_2019507
loop_
_publ_author_name
'Yatsenko, Alexandr V.'
'Paseshnichenko, Ksenia A.'

_publ_section_title
;
 <i>syn</i> and <i>anti</i> conformations in
 2-hydroxy-5-[(<i>E</i>)-(4-nitrophenyl)diazenyl]benzoic acid and two
 related salts
;
_journal_coeditor_code YF3059
_journal_issue 5
_journal_name_full 'Acta Crystallographica Section C'
_journal_page_first 493
_journal_page_last 497
_journal_paper_doi 10.1107/S2053229614007827
_journal_volume 70
_journal_year 2014
_chemical_formula_iupac 'C13 H9 N3 O5'
_chemical_formula_moiety 'C13 H9 N3 O5'
_chemical_formula_sum 'C13 H9 N3 O5'
_chemical_formula_weight 287.23
_chemical_melting_point 530
_chemical_name_common 'C.I. Mordant Orange 1'
_chemical_name_systematic
;
2-Hydroxy-5-[(<i>E</i>)-(4-nitrophenyl)diazenyl]benzoic acid
;
_space_group_IT_number 14
_symmetry_cell_setting monoclinic
_symmetry_space_group_name_Hall '-P 2ybc'
_symmetry_space_group_name_H-M 'P 1 21/c 1'
_atom_sites_solution_hydrogens geom
_atom_sites_solution_primary direct
_atom_sites_solution_secondary difmap
_cell_angle_alpha 90.00
_cell_angle_beta 94.991(8)
_cell_angle_gamma 90.00
_cell_formula_units_Z 4
_cell_length_a 4.9319(5)
_cell_length_b 11.6649(14)
_cell_length_c 21.619(2)
_cell_measurement_reflns_used 2234
_cell_measurement_temperature 293(2)
_cell_measurement_theta_max 56.34
_cell_measurement_theta_min 3.78
_cell_volume 1239.0(2)
_computing_cell_refinement 'X-AREA (Stoe & Cie, 2012)'
_computing_data_collection 'X-AREA (Stoe & Cie, 2012)'
_computing_data_reduction 'X-RED32 (Stoe & Cie, 2012)'
_computing_molecular_graphics 'PLATON (Spek, 2009)'
_computing_publication_material 'SHELXL97 (Sheldrick, 2008), PLATON (Spek, 2009) and publCIF (Westrip, 2010)'
_computing_structure_refinement 'SHELXL97 (Sheldrick, 2008)'
_computing_structure_solution 'SHELXS97 (Sheldrick, 2008)'
_diffrn_ambient_temperature 293(2)
_diffrn_detector_area_resol_mean 5.81
_diffrn_measured_fraction_theta_full 1.000
_diffrn_measured_fraction_theta_max 1.000
_diffrn_measurement_device_type 'Stoe STADI VARI'
_diffrn_measurement_method 'rotation method'
_diffrn_radiation_monochromator none
_diffrn_radiation_source 'microfocus sealed tube'
_diffrn_radiation_type CuK\a
_diffrn_radiation_wavelength 1.54186
_diffrn_reflns_av_R_equivalents 0.0741
_diffrn_reflns_av_sigmaI/netI 0.0332
_diffrn_reflns_limit_h_max 6
_diffrn_reflns_limit_h_min -5
_diffrn_reflns_limit_k_max 13
_diffrn_reflns_limit_k_min -14
_diffrn_reflns_limit_l_max 26
_diffrn_reflns_limit_l_min -22
_diffrn_reflns_number 14169
_diffrn_reflns_theta_full 70.00
_diffrn_reflns_theta_max 70.00
_diffrn_reflns_theta_min 4.11
_exptl_absorpt_coefficient_mu 1.037
_exptl_absorpt_correction_T_max 0.979
_exptl_absorpt_correction_T_min 0.925
_exptl_absorpt_correction_type multi-scan
_exptl_absorpt_process_details '(Blessing, 1995)'
_exptl_crystal_colour red--orange
_exptl_crystal_density_diffrn 1.540
_exptl_crystal_density_method 'not measured'
_exptl_crystal_description needle
_exptl_crystal_F_000 592.0
_exptl_crystal_size_max 0.12
_exptl_crystal_size_mid 0.04
_exptl_crystal_size_min 0.03
_refine_diff_density_max 0.222
_refine_diff_density_min -0.177
_refine_ls_extinction_coef 0.0143(13)
_refine_ls_extinction_expression Fc^*^=kFc[1+0.001xFc^2^\l^3^/sin(2\q)]^-1/4^
_refine_ls_extinction_method 'SHELXL97 (Sheldrick, 2008)'
_refine_ls_goodness_of_fit_ref 1.002
_refine_ls_hydrogen_treatment mixed
_refine_ls_matrix_type full
_refine_ls_number_parameters 199
_refine_ls_number_reflns 2334
_refine_ls_number_restraints 4
_refine_ls_restrained_S_all 1.001
_refine_ls_R_factor_all 0.0513
_refine_ls_R_factor_gt 0.0406
_refine_ls_shift/su_max 0.000
_refine_ls_shift/su_mean 0.000
_refine_ls_structure_factor_coef Fsqd
_refine_ls_weighting_details 'calc w=1/[\s^2^(Fo^2^)+(0.0832P)^2^] where P=(Fo^2^+2Fc^2^)/3'
_refine_ls_weighting_scheme calc
_refine_ls_wR_factor_gt 0.1124
_refine_ls_wR_factor_ref 0.1191
_reflns_number_gt 1804
_reflns_number_total 2334
_reflns_threshold_expression I>2sigma(I)
_cod_data_source_file yf3059sup1.cif
_cod_data_source_block I
_cod_depositor_comments 'Adding full bibliography for 2019506--2019508.cif.'
_cod_original_sg_symbol_H-M 'P 21/c'
_cod_database_code 2019507
_cod_database_fobs_code 2019507

loop_
_symmetry_equiv_pos_as_xyz
'x, y, z'
'-x, y+1/2, -z+1/2'
'-x, -y, -z'
'x, -y-1/2, z-1/2'

loop_
_atom_site_type_symbol
_atom_site_label
_atom_site_fract_x
_atom_site_fract_y
_atom_site_fract_z
_atom_site_U_iso_or_equiv
_atom_site_adp_type
_atom_site_calc_flag
_atom_site_refinement_flags
_atom_site_occupancy
_atom_site_symmetry_multiplicity
O O1 1.1662(2) 0.16995(10) -0.01162(5) 0.0516(3) Uani d D 1 1
H H1 1.259(4) 0.2232(6) -0.0226(7) 0.086(8) Uiso d D 1 1
O O2 1.3733(2) 0.37681(10) -0.00850(5) 0.0529(3) Uani d . 1 1
O O3 1.2554(2) 0.50125(10) 0.06235(6) 0.0559(3) Uani d D 1 1
H H13 1.370(3) 0.5406(7) 0.0471(7) 0.074(6) Uiso d D 1 1
O O4 -0.3794(3) 0.26095(12) 0.40909(6) 0.0658(4) Uani d . 1 1
O O5 -0.3102(3) 0.44066(11) 0.39742(6) 0.0676(4) Uani d . 1 1
N N1 0.5734(3) 0.30930(12) 0.18177(6) 0.0470(3) Uani d . 1 1
N N2 0.4515(3) 0.22991(13) 0.20677(6) 0.0508(4) Uani d . 1 1
N N3 -0.2672(3) 0.34058(12) 0.38566(6) 0.0488(3) Uani d . 1 1
C C1 1.0527(3) 0.31879(13) 0.05999(6) 0.0395(3) Uani d . 1 1
C C2 1.0260(3) 0.20830(13) 0.03457(6) 0.0413(4) Uani d D 1 1
C C3 0.8421(3) 0.13098(14) 0.05774(7) 0.0482(4) Uani d . 1 1
H H3 0.8203 0.0583 0.0404 0.058 Uiso calc R 1 1
C C4 0.6948(3) 0.16214(14) 0.10573(7) 0.0469(4) Uani d . 1 1
H H4 0.5739 0.1101 0.1209 0.056 Uiso calc R 1 1
C C5 0.7233(3) 0.27134(13) 0.13239(7) 0.0423(4) Uani d . 1 1
C C6 0.8975(3) 0.34931(13) 0.10875(7) 0.0417(4) Uani d . 1 1
H H6 0.9122 0.4228 0.1253 0.050 Uiso calc R 1 1
C C7 0.2843(3) 0.26631(14) 0.25364(7) 0.0458(4) Uani d . 1 1
C C8 0.2244(3) 0.37942(15) 0.26665(7) 0.0510(4) Uani d . 1 1
H H8 0.3036 0.4386 0.2457 0.061 Uiso calc R 1 1
C C9 0.0471(3) 0.40402(15) 0.31068(7) 0.0506(4) Uani d . 1 1
H H9 0.0063 0.4796 0.3200 0.061 Uiso calc R 1 1
C C10 -0.0687(3) 0.31457(14) 0.34076(6) 0.0435(4) Uani d . 1 1
C C11 -0.0092(3) 0.20176(15) 0.32949(8) 0.0522(4) Uani d . 1 1
H H11 -0.0872 0.1431 0.3510 0.063 Uiso calc R 1 1
C C12 0.1689(4) 0.17777(15) 0.28548(8) 0.0534(4) Uani d . 1 1
H H12 0.2119 0.1021 0.2771 0.064 Uiso calc R 1 1
C C13 1.2401(3) 0.40097(13) 0.03518(7) 0.0422(4) Uani d D 1 1

loop_
_atom_site_aniso_label
_atom_site_aniso_U_11
_atom_site_aniso_U_22
_atom_site_aniso_U_33
_atom_site_aniso_U_12
_atom_site_aniso_U_13
_atom_site_aniso_U_23
O1 0.0522(7) 0.0533(7) 0.0528(6) -0.0086(5) 0.0242(5) -0.0106(5)
O2 0.0544(7) 0.0533(7) 0.0554(6) -0.0111(5) 0.0299(5) -0.0075(5)
O3 0.0622(7) 0.0464(6) 0.0640(7) -0.0148(5) 0.0344(6) -0.0092(5)
O4 0.0675(8) 0.0678(8) 0.0679(8) -0.0032(6) 0.0393(6) 0.0040(6)
O5 0.0713(9) 0.0625(8) 0.0725(8) 0.0196(6) 0.0272(6) 0.0011(6)
N1 0.0430(7) 0.0571(8) 0.0426(7) -0.0059(6) 0.0141(5) 0.0007(6)
N2 0.0491(8) 0.0597(8) 0.0463(7) -0.0077(6) 0.0197(6) 0.0011(6)
N3 0.0450(7) 0.0584(8) 0.0446(7) 0.0076(6) 0.0132(5) 0.0027(6)
C1 0.0354(7) 0.0450(8) 0.0391(7) -0.0024(6) 0.0092(6) 0.0013(6)
C2 0.0364(7) 0.0495(8) 0.0390(7) -0.0009(6) 0.0095(6) -0.0021(6)
C3 0.0496(9) 0.0461(8) 0.0506(9) -0.0083(7) 0.0146(7) -0.0049(7)
C4 0.0441(8) 0.0493(8) 0.0492(8) -0.0098(7) 0.0145(7) 0.0029(7)
C5 0.0383(8) 0.0508(8) 0.0390(7) -0.0031(6) 0.0107(6) 0.0003(6)
C6 0.0409(8) 0.0444(8) 0.0415(7) -0.0043(6) 0.0129(6) -0.0026(6)
C7 0.0429(8) 0.0561(9) 0.0399(7) -0.0042(7) 0.0118(6) 0.0009(6)
C8 0.0534(9) 0.0538(9) 0.0479(8) -0.0092(7) 0.0165(7) 0.0061(7)
C9 0.0564(10) 0.0479(9) 0.0490(8) -0.0008(7) 0.0135(7) 0.0017(7)
C10 0.0412(8) 0.0537(9) 0.0369(7) 0.0014(7) 0.0112(6) 0.0025(6)
C11 0.0561(10) 0.0508(9) 0.0534(9) -0.0038(7) 0.0255(7) 0.0051(7)
C12 0.0603(10) 0.0487(9) 0.0546(9) -0.0025(7) 0.0252(8) -0.0009(7)
C13 0.0391(8) 0.0459(8) 0.0433(8) -0.0035(6) 0.0134(6) -0.0004(6)

loop_
_atom_type_symbol
_atom_type_description
_atom_type_scat_dispersion_real
_atom_type_scat_dispersion_imag
_atom_type_scat_source
C C 0.0181 0.0091 'International Tables Vol C Tables 4.2.6.8 and 6.1.1.4'
H H 0.0000 0.0000 'International Tables Vol C Tables 4.2.6.8 and 6.1.1.4'
N N 0.0311 0.0180 'International Tables Vol C Tables 4.2.6.8 and 6.1.1.4'
O O 0.0492 0.0322 'International Tables Vol C Tables 4.2.6.8 and 6.1.1.4'

loop_
_geom_angle_atom_site_label_1
_geom_angle_atom_site_label_2
_geom_angle_atom_site_label_3
_geom_angle
C2 O1 H1 107.5(10)
C13 O3 H13 109.6(8)
N2 N1 C5 113.24(13)
N1 N2 C7 114.56(14)
O4 N3 O5 123.55(13)
O4 N3 C10 118.15(13)
O5 N3 C10 118.30(14)
C6 C1 C2 119.29(13)
C6 C1 C13 120.81(13)
C2 C1 C13 119.89(12)
O1 C2 C3 116.31(13)
O1 C2 C1 124.17(13)
C3 C2 C1 119.51(13)
C4 C3 C2 120.22(14)
C4 C3 H3 119.9
C2 C3 H3 119.9
C3 C4 C5 120.88(14)
C3 C4 H4 119.6
C5 C4 H4 119.6
C6 C5 C4 119.40(13)
C6 C5 N1 117.03(13)
C4 C5 N1 123.52(13)
C5 C6 C1 120.64(14)
C5 C6 H6 119.7
C1 C6 H6 119.7
C8 C7 C12 120.18(14)
C8 C7 N2 125.06(14)
C12 C7 N2 114.70(15)
C9 C8 C7 119.86(15)
C9 C8 H8 120.1
C7 C8 H8 120.1
C8 C9 C10 118.81(16)
C8 C9 H9 120.6
C10 C9 H9 120.6
C11 C10 C9 122.48(14)
C11 C10 N3 118.66(14)
C9 C10 N3 118.85(15)
C10 C11 C12 118.38(15)
C10 C11 H11 120.8
C12 C11 H11 120.8
C11 C12 C7 120.26(16)
C11 C12 H12 119.9
C7 C12 H12 119.9
O2 C13 O3 122.43(13)
O2 C13 C1 121.83(14)
O3 C13 C1 115.74(12)

loop_
_geom_bond_atom_site_label_1
_geom_bond_atom_site_label_2
_geom_bond_distance
O1 C2 1.3400(17)
O1 H1 0.820(14)
O2 C13 1.2290(17)
O3 C13 1.3081(19)
O3 H13 0.820(13)
O4 N3 1.2142(18)
O5 N3 1.2173(19)
N1 N2 1.2519(19)
N1 C5 1.4213(19)
N2 C7 1.4256(19)
N3 C10 1.4691(19)
C1 C6 1.4014(19)
C1 C2 1.403(2)
C1 C13 1.4653(19)
C2 C3 1.402(2)
C3 C4 1.367(2)
C3 H3 0.9300
C4 C5 1.400(2)
C4 H4 0.9300
C5 C6 1.379(2)
C6 H6 0.9300
C7 C8 1.386(2)
C7 C12 1.390(2)
C8 C9 1.378(2)
C8 H8 0.9300
C9 C10 1.379(2)
C9 H9 0.9300
C10 C11 1.375(2)
C11 C12 1.378(2)
C11 H11 0.9300
C12 H12 0.9300

loop_
_geom_hbond_atom_site_label_D
_geom_hbond_atom_site_label_H
_geom_hbond_atom_site_label_A
_geom_hbond_site_symmetry_A
_geom_hbond_distance_DH
_geom_hbond_distance_HA
_geom_hbond_distance_DA
_geom_hbond_angle_DHA
_geom_hbond_publ_flag
O1 H1 O2 . 0.820(14) 1.895(14) 2.6189(16) 146.8(14) n
O1 H1 O4 4_765 0.820(14) 2.420(14) 3.0461(18) 134.0(13) n
O3 H13 O2 3_865 0.820(13) 1.847(14) 2.6651(16) 176.4(14) n
C4 H4 O5 2_545 0.93 2.38 3.202(2) 147 n

loop_
_geom_torsion_atom_site_label_1
_geom_torsion_atom_site_label_2
_geom_torsion_atom_site_label_3
_geom_torsion_atom_site_label_4
_geom_torsion
C5 N1 N2 C7 -175.91(12)
C6 C1 C2 O1 -179.33(14)
C13 C1 C2 O1 1.1(2)
C6 C1 C2 C3 0.9(2)
C13 C1 C2 C3 -178.70(14)
O1 C2 C3 C4 178.64(14)
C1 C2 C3 C4 -1.6(2)
C2 C3 C4 C5 0.3(2)
C3 C4 C5 C6 1.7(2)
C3 C4 C5 N1 179.13(15)
N2 N1 C5 C6 -170.02(13)
N2 N1 C5 C4 12.4(2)
C4 C5 C6 C1 -2.3(2)
N1 C5 C6 C1 -179.96(13)
C2 C1 C6 C5 1.0(2)
C13 C1 C6 C5 -179.36(13)
N1 N2 C7 C8 8.5(2)
N1 N2 C7 C12 -174.29(14)
C12 C7 C8 C9 -0.8(3)
N2 C7 C8 C9 176.20(15)
C7 C8 C9 C10 -0.4(3)
C8 C9 C10 C11 1.5(3)
C8 C9 C10 N3 -177.25(14)
O4 N3 C10 C11 -3.1(2)
O5 N3 C10 C11 176.89(16)
O4 N3 C10 C9 175.76(15)
O5 N3 C10 C9 -4.3(2)
C9 C10 C11 C12 -1.4(3)
N3 C10 C11 C12 177.42(15)
C10 C11 C12 C7 0.1(3)
C8 C7 C12 C11 1.0(3)
N2 C7 C12 C11 -176.32(16)
C6 C1 C13 O2 -178.27(14)
C2 C1 C13 O2 1.3(2)
C6 C1 C13 O3 1.5(2)
C2 C1 C13 O3 -178.89(14)
